data_1536650
loop_
_publ_author_name
'Kinomura, N.'
'Terao, K.'
'Kikkawa, S.'
'Koizumi, M.'
'Horiuchi, H.'

_publ_section_title
;
 Synthesis and Crystal Structure of In P3
;
_journal_name_full 'Materials Research Bulletin'
_journal_page_first 53
_journal_page_last 57
_journal_volume 18
_journal_year 1983
_chemical_formula_sum 'In P3'
_space_group_IT_number 166
_symmetry_space_group_name_Hall '-R 3 2"'
_symmetry_space_group_name_H-M 'R -3 m :H'
_cell_angle_alpha 90
_cell_angle_beta 90
_cell_angle_gamma 120
_cell_formula_units_Z 6
_cell_length_a 7.449
_cell_length_b 7.449
_cell_length_c 9.885
_cell_volume 475.011
_citation_journal_id_ASTM MRBUAC
_cod_data_source_file Kinomura_MRBUAC_1983_173.cif
_cod_data_source_block In1P3
_cod_original_cell_volume 475.0106
_cod_original_formula_sum 'In1 P3'
_cod_database_code 1536650

loop_
_symmetry_equiv_pos_as_xyz
x,y,z
-y,x-y,z
-x+y,-x,z
y,x,-z
-x,-x+y,-z
x-y,-y,-z
-x,-y,-z
y,-x+y,-z
x-y,x,-z
-y,-x,z
x,x-y,z
-x+y,y,z
x+2/3,y+1/3,z+1/3
-y+2/3,x-y+1/3,z+1/3
-x+y+2/3,-x+1/3,z+1/3
y+2/3,x+1/3,-z+1/3
-x+2/3,-x+y+1/3,-z+1/3
x-y+2/3,-y+1/3,-z+1/3
-x+2/3,-y+1/3,-z+1/3
y+2/3,-x+y+1/3,-z+1/3
x-y+2/3,x+1/3,-z+1/3
-y+2/3,-x+1/3,z+1/3
x+2/3,x-y+1/3,z+1/3
-x+y+2/3,y+1/3,z+1/3
x+1/3,y+2/3,z+2/3
-y+1/3,x-y+2/3,z+2/3
-x+y+1/3,-x+2/3,z+2/3
y+1/3,x+2/3,-z+2/3
-x+1/3,-x+y+2/3,-z+2/3
x-y+1/3,-y+2/3,-z+2/3
-x+1/3,-y+2/3,-z+2/3
y+1/3,-x+y+2/3,-z+2/3
x-y+1/3,x+2/3,-z+2/3
-y+1/3,-x+2/3,z+2/3
x+1/3,x-y+2/3,z+2/3
-x+y+1/3,y+2/3,z+2/3

loop_
_atom_site_label
_atom_site_type_symbol
_atom_site_fract_x
_atom_site_fract_y
_atom_site_fract_z
_atom_site_occupancy
_atom_site_U_iso_or_equiv
In1 In 0 0 0.2755 1 0.0
P1 P 0.5183 0.4817 0.278 1 0.0
